data_7225027
loop_
_publ_author_name
'Xue, Zhaoli'
'Wang, Yemei'
'Mack, John'
'Mkhize, Scebi'
'Nyokong, Tebello'
'Fang, Yuanyuan'
'Ou, Zhongping'
'Kadish, Karl M.'

_publ_section_title
;
 Synthesis, characterization and electrochemistry of rhodium(iii)
 complexes of meso-substituted [14]tribenzotriphyrin(2.1.1)
;
_journal_issue 48
_journal_name_full 'RSC Adv.'
_journal_page_first 41919
_journal_paper_doi 10.1039/C6RA03028A
_journal_volume 6
_journal_year 2016
_chemical_formula_moiety 'C108 H72 Cl4 N8 O Rh2,6(C2 H3 N), H2 O'
_chemical_formula_sum 'C120 H92 Cl4 N14 O2 Rh2'
_chemical_formula_weight 2109.70
_space_group_crystal_system triclinic
_space_group_IT_number 2
_space_group_name_Hall '-P 1'
_space_group_name_H-M_alt 'P -1'
_symmetry_space_group_name_Hall '-P 1'
_symmetry_space_group_name_H-M 'P -1'
_atom_sites_solution_hydrogens mixed
_audit_creation_method SHELXL-2014/7
_audit_update_record
;
2016-04-05 deposited with the CCDC.
2016-04-21 downloaded from the CCDC.
;
_cell_angle_alpha 92.88(3)
_cell_angle_beta 101.13(3)
_cell_angle_gamma 109.11(3)
_cell_formula_units_Z 1
_cell_length_a 12.499(3)
_cell_length_b 14.522(3)
_cell_length_c 14.653(3)
_cell_measurement_reflns_used 8510
_cell_measurement_temperature 153(2)
_cell_measurement_theta_max 28.8328
_cell_measurement_theta_min 2.5073
_cell_volume 2447.3(11)
_computing_cell_refinement 'Bruker XSCANS'
_computing_data_collection 'Bruker XSCANS'
_computing_data_reduction 'Bruker SHELXTL'
_computing_molecular_graphics 'Bruker SHELXTL'
_computing_publication_material 'Bruker SHELXTL'
_computing_structure_refinement 'SHELXL-2014/7 (Sheldrick, 2014)'
_computing_structure_solution 'Bruker SHELXTL'
_diffrn_ambient_temperature 153(2)
_diffrn_measured_fraction_theta_full 0.986
_diffrn_measured_fraction_theta_max 0.986
_diffrn_measurement_device_type 'Rigaku R-AXIS RAPID'
_diffrn_measurement_method dtprofit.ref
_diffrn_radiation_monochromator graphite
_diffrn_radiation_source 'fine-focus sealed tube'
_diffrn_radiation_type MoK\a
_diffrn_radiation_wavelength 0.71073
_diffrn_reflns_av_R_equivalents 0.0896
_diffrn_reflns_av_unetI/netI 0.1589
_diffrn_reflns_Laue_measured_fraction_full 0.986
_diffrn_reflns_Laue_measured_fraction_max 0.986
_diffrn_reflns_limit_h_max 14
_diffrn_reflns_limit_h_min -13
_diffrn_reflns_limit_k_max 17
_diffrn_reflns_limit_k_min -13
_diffrn_reflns_limit_l_max 16
_diffrn_reflns_limit_l_min -17
_diffrn_reflns_number 17564
_diffrn_reflns_point_group_measured_fraction_full 0.986
_diffrn_reflns_point_group_measured_fraction_max 0.986
_diffrn_reflns_theta_full 24.999
_diffrn_reflns_theta_max 24.999
_diffrn_reflns_theta_min 3.006
_exptl_absorpt_coefficient_mu 0.509
_exptl_absorpt_correction_T_max 0.950
_exptl_absorpt_correction_T_min 0.941
_exptl_absorpt_correction_type multi-scan
_exptl_absorpt_process_details SADABS
_exptl_crystal_colour brown
_exptl_crystal_density_diffrn 1.431
_exptl_crystal_density_method 'not measured'
_exptl_crystal_description block
_exptl_crystal_F_000 1084.0
_exptl_crystal_recrystallization_method 'Re-crystallisation from solvent'
_exptl_crystal_size_max 0.120
_exptl_crystal_size_mid 0.110
_exptl_crystal_size_min 0.100
_refine_diff_density_max 0.568
_refine_diff_density_min -0.737
_refine_diff_density_rms 0.108
_refine_ls_extinction_method none
_refine_ls_goodness_of_fit_ref 1.116
_refine_ls_hydrogen_treatment constr
_refine_ls_matrix_type full
_refine_ls_number_parameters 649
_refine_ls_number_reflns 8487
_refine_ls_number_restraints 1
_refine_ls_restrained_S_all 1.116
_refine_ls_R_factor_all 0.1290
_refine_ls_R_factor_gt 0.0870
_refine_ls_shift/su_max 0.000
_refine_ls_shift/su_mean 0.000
_refine_ls_structure_factor_coef Fsqd
_refine_ls_weighting_details 'w=1/[\s^2^(Fo^2^)+(0.0409P)^2^] where P=(Fo^2^+2Fc^2^)/3'
_refine_ls_weighting_scheme calc
_refine_ls_wR_factor_gt 0.1406
_refine_ls_wR_factor_ref 0.1598
_reflns_Friedel_coverage 0.000
_reflns_number_gt 5945
_reflns_number_total 8610
_reflns_threshold_expression 'I > 2\s(I)'
_cod_data_source_file c6ra03028a2.cif
_cod_data_source_block Rh-TriP
_cod_depositor_comments
;
The following automatic conversions were performed:

'_exptl_absorpt_correction_type' value 'Multi-scan' changed to
'multi-scan' according to
/usr/data/users/saulius/crontab/automatic-downloads/rss-feeds/RSC/lib/dictionaries/cif_core.dic
dictionary named 'cif_core.dic' version 2.4.2 from 2011-04-26.

Automatic conversion script
Id: cif_fix_values 4268 2015-11-12 08:31:59Z antanas 
;
_cod_database_code 7225027
_shelx_shelxl_version_number 2014/7
_shelx_space_group_comment
;
The symmetry employed for this shelxl refinement is uniquely defined
by the following loop, which should always be used as a source of
symmetry information in preference to the above space-group names.
They are only intended as comments.
;
_shelx_estimated_absorpt_t_min 0.941
_shelx_estimated_absorpt_t_max 0.951
_solvent_exptl_crystal_recrystallization_method dichloromethane

loop_
_space_group_symop_operation_xyz
'x, y, z'
'-x, -y, -z'

loop_
_atom_site_label
_atom_site_type_symbol
_atom_site_fract_x
_atom_site_fract_y
_atom_site_fract_z
_atom_site_U_iso_or_equiv
_atom_site_adp_type
_atom_site_occupancy
_atom_site_site_symmetry_order
_atom_site_calc_flag
_atom_site_refinement_flags_posn
_atom_site_refinement_flags_adp
_atom_site_refinement_flags_occupancy
C53 C 0.2910(6) 0.4152(5) 0.4765(6) 0.0324(18) Uani 1 1 d . . .
C54 C 0.3280(6) 0.4142(6) 0.5789(4) 0.046(2) Uani 1 1 d . . .
H54A H 0.2618 0.3799 0.6031 0.069 Uiso 1 1 d R U .
H54B H 0.3623 0.4804 0.6094 0.069 Uiso 1 1 d R U .
H54C H 0.3840 0.3816 0.5903 0.069 Uiso 1 1 d DR U .
C56 C 0.3984(8) 0.1106(8) 0.3426(7) 0.080(3) Uani 1 1 d . . .
H56A H 0.3951 0.1713 0.3212 0.121 Uiso 1 1 d R U .
H56B H 0.4408 0.1230 0.4066 0.121 Uiso 1 1 d R U .
H56C H 0.3210 0.0660 0.3382 0.121 Uiso 1 1 d R U .
C55 C 0.4587(9) 0.0660(8) 0.2825(8) 0.074(3) Uani 1 1 d . . .
C59 C 0.3061(10) 0.1865(7) 0.6989(6) 0.064(3) Uani 1 1 d . . .
C60 C 0.4218(8) 0.1818(8) 0.7161(10) 0.127(5) Uani 1 1 d . . .
H60A H 0.4284 0.1370 0.7610 0.190 Uiso 1 1 d R U .
H60B H 0.4773 0.2459 0.7400 0.190 Uiso 1 1 d R U .
H60C H 0.4366 0.1595 0.6586 0.190 Uiso 1 1 d R U .
C8 C 0.2946(5) 0.3612(5) 0.0753(4) 0.0270(16) Uani 1 1 d . . .
C7 C 0.3313(5) 0.4097(5) -0.0056(4) 0.0221(15) Uani 1 1 d . . .
C6 C 0.3793(5) 0.3830(5) -0.0765(4) 0.0275(17) Uani 1 1 d . . .
H6 H 0.3911 0.3231 -0.0809 0.033 Uiso 1 1 calc R U .
C5 C 0.4086(6) 0.4490(5) -0.1401(4) 0.0285(17) Uani 1 1 d . . .
H5 H 0.4443 0.4345 -0.1863 0.034 Uiso 1 1 calc R U .
C4 C 0.3858(6) 0.5368(5) -0.1367(4) 0.0314(17) Uani 1 1 d . . .
H4 H 0.4059 0.5791 -0.1811 0.038 Uiso 1 1 calc R U .
C3 C 0.3343(5) 0.5623(5) -0.0691(4) 0.0300(17) Uani 1 1 d . . .
H3 H 0.3177 0.6202 -0.0683 0.036 Uiso 1 1 calc R U .
C2 C 0.3075(5) 0.4980(5) -0.0015(4) 0.0236(15) Uani 1 1 d . . .
C1 C 0.2619(5) 0.5051(5) 0.0818(4) 0.0236(16) Uani 1 1 d . . .
C28 C 0.2009(5) 0.5639(4) 0.1090(4) 0.0202(15) Uani 1 1 d . . .
C27 C 0.1300(6) 0.5366(5) 0.1737(4) 0.0227(15) Uani 1 1 d . . .
C26 C 0.0412(6) 0.5767(5) 0.1943(4) 0.0274(16) Uani 1 1 d . . .
C25 C 0.0089(6) 0.6545(5) 0.1619(4) 0.0301(17) Uani 1 1 d . . .
H25 H 0.0430 0.6899 0.1176 0.036 Uiso 1 1 calc R U .
C24 C -0.0745(6) 0.6777(5) 0.1971(5) 0.0366(19) Uani 1 1 d . . .
H24 H -0.0973 0.7293 0.1764 0.044 Uiso 1 1 calc R U .
C23 C -0.1251(6) 0.6246(5) 0.2637(5) 0.0376(19) Uani 1 1 d . . .
H23 H -0.1773 0.6444 0.2899 0.045 Uiso 1 1 calc R U .
C22 C -0.0996(5) 0.5424(5) 0.2919(4) 0.0280(16) Uani 1 1 d . . .
H22 H -0.1371 0.5052 0.3337 0.034 Uiso 1 1 calc R U .
C21 C -0.0148(5) 0.5177(5) 0.2549(4) 0.0275(16) Uani 1 1 d . . .
C20 C 0.0338(5) 0.4383(5) 0.2686(4) 0.0223(15) Uani 1 1 d . . .
C19 C -0.0074(5) 0.3531(5) 0.3118(4) 0.0265(16) Uani 1 1 d . . .
C18 C 0.0168(5) 0.2616(5) 0.3117(4) 0.0246(16) Uani 1 1 d . . .
C17 C 0.0855(6) 0.2270(5) 0.2613(4) 0.0257(16) Uani 1 1 d . . .
C16 C 0.0762(5) 0.1241(5) 0.2392(4) 0.0248(16) Uani 1 1 d . . .
C15 C 0.0174(6) 0.0357(5) 0.2688(5) 0.0335(18) Uani 1 1 d . . .
H15 H -0.0296 0.0343 0.3111 0.040 Uiso 1 1 calc R U .
C14 C 0.0294(6) -0.0503(5) 0.2347(5) 0.0358(18) Uani 1 1 d . . .
H14 H -0.0091 -0.1092 0.2553 0.043 Uiso 1 1 calc R U .
C13 C 0.0988(6) -0.0501(6) 0.1694(5) 0.040(2) Uani 1 1 d . . .
H13 H 0.1060 -0.1085 0.1473 0.048 Uiso 1 1 calc R U .
C12 C 0.1562(6) 0.0369(5) 0.1384(4) 0.0314(17) Uani 1 1 d . . .
H12 H 0.2003 0.0370 0.0940 0.038 Uiso 1 1 calc R U .
C11 C 0.1479(6) 0.1241(5) 0.1736(4) 0.0271(16) Uani 1 1 d . . .
C10 C 0.2016(6) 0.2260(5) 0.1589(4) 0.0256(16) Uani 1 1 d . . .
C9 C 0.2693(5) 0.2645(5) 0.0945(4) 0.0243(16) Uani 1 1 d . . .
C47 C 0.2039(6) 0.6538(5) 0.0618(4) 0.0253(16) Uani 1 1 d . . .
C48 C 0.1237(6) 0.6483(5) -0.0222(4) 0.0331(18) Uani 1 1 d . . .
H48 H 0.0717 0.5876 -0.0517 0.040 Uiso 1 1 calc R U .
C49 C 0.1223(7) 0.7312(6) -0.0598(5) 0.0369(19) Uani 1 1 d . . .
H49 H 0.0674 0.7263 -0.1143 0.044 Uiso 1 1 calc R U .
C50 C 0.1992(6) 0.8221(5) -0.0203(5) 0.0361(18) Uani 1 1 d . . .
H50 H 0.1971 0.8777 -0.0483 0.043 Uiso 1 1 calc R U .
C51 C 0.2797(7) 0.8299(6) 0.0612(5) 0.041(2) Uani 1 1 d . . .
H51 H 0.3324 0.8910 0.0891 0.050 Uiso 1 1 calc R U .
C52 C 0.2809(6) 0.7450(5) 0.1015(5) 0.0325(18) Uani 1 1 d . . .
H52 H 0.3351 0.7502 0.1566 0.039 Uiso 1 1 calc R U .
C41 C -0.1032(5) 0.3519(5) 0.3600(4) 0.0261(16) Uani 1 1 d . . .
C46 C -0.0810(6) 0.3803(5) 0.4554(5) 0.0355(18) Uani 1 1 d . . .
H46 H -0.0056 0.3985 0.4911 0.043 Uiso 1 1 calc R U .
C45 C -0.1711(7) 0.3818(6) 0.4984(5) 0.040(2) Uani 1 1 d . . .
H45 H -0.1551 0.4036 0.5620 0.048 Uiso 1 1 calc R U .
C44 C -0.2838(7) 0.3511(6) 0.4466(5) 0.044(2) Uani 1 1 d . . .
H44 H -0.3439 0.3507 0.4755 0.053 Uiso 1 1 calc R U .
C43 C -0.3071(6) 0.3211(5) 0.3523(5) 0.0368(19) Uani 1 1 d . . .
H43 H -0.3833 0.3001 0.3176 0.044 Uiso 1 1 calc R U .
C42 C -0.2180(6) 0.3217(5) 0.3085(5) 0.0336(18) Uani 1 1 d . . .
H42 H -0.2346 0.3020 0.2444 0.040 Uiso 1 1 calc R U .
C35 C -0.0433(6) 0.1889(5) 0.3705(4) 0.0239(15) Uani 1 1 d . . .
C40 C -0.1602(6) 0.1325(5) 0.3430(5) 0.0382(19) Uani 1 1 d . . .
H40 H -0.2039 0.1387 0.2861 0.046 Uiso 1 1 calc R U .
C39 C -0.2121(7) 0.0662(6) 0.4012(6) 0.049(2) Uani 1 1 d . . .
H39 H -0.2906 0.0286 0.3832 0.059 Uiso 1 1 calc R U .
C38 C -0.1462(8) 0.0563(6) 0.4862(6) 0.056(2) Uani 1 1 d . . .
H38 H -0.1806 0.0121 0.5248 0.067 Uiso 1 1 calc R U .
C37 C -0.0297(8) 0.1127(6) 0.5129(6) 0.052(2) Uani 1 1 d . . .
H37 H 0.0149 0.1061 0.5692 0.063 Uiso 1 1 calc R U .
C36 C 0.0203(7) 0.1788(5) 0.4557(5) 0.0377(19) Uani 1 1 d . . .
H36 H 0.0984 0.2175 0.4747 0.045 Uiso 1 1 calc R U .
C29 C 0.3084(6) 0.1966(5) 0.0390(4) 0.0270(16) Uani 1 1 d . . .
C30 C 0.2389(6) 0.1433(5) -0.0448(5) 0.0353(18) Uani 1 1 d . . .
H30 H 0.1666 0.1488 -0.0674 0.042 Uiso 1 1 calc R U .
C31 C 0.2773(7) 0.0814(6) -0.0952(5) 0.043(2) Uani 1 1 d . . .
H31 H 0.2301 0.0446 -0.1510 0.052 Uiso 1 1 calc R U .
C32 C 0.3858(8) 0.0748(6) -0.0622(6) 0.051(2) Uani 1 1 d . . .
H32 H 0.4116 0.0341 -0.0964 0.062 Uiso 1 1 calc R U .
C33 C 0.4559(7) 0.1285(6) 0.0212(6) 0.050(2) Uani 1 1 d . . .
H33 H 0.5288 0.1241 0.0432 0.060 Uiso 1 1 calc R U .
C34 C 0.4165(6) 0.1889(5) 0.0718(5) 0.0359(19) Uani 1 1 d . . .
H34 H 0.4630 0.2246 0.1283 0.043 Uiso 1 1 calc R U .
Cl2 Cl 0.38190(14) 0.58850(13) 0.30932(11) 0.0341(5) Uani 1 1 d . . .
Cl1 Cl 0.43131(14) 0.37538(13) 0.29856(11) 0.0318(4) Uani 1 1 d . . .
N4 N 0.2632(4) 0.4140(4) 0.4016(4) 0.0270(14) Uani 1 1 d . . .
N5 N 0.5044(10) 0.0324(8) 0.2376(7) 0.116(4) Uani 1 1 d . . .
N1 N 0.2686(4) 0.4272(4) 0.1282(3) 0.0239(13) Uani 1 1 d . . .
N3 N 0.1251(4) 0.4593(4) 0.2243(3) 0.0269(14) Uani 1 1 d . . .
N2 N 0.1651(4) 0.2829(4) 0.2162(3) 0.0269(13) Uani 1 1 d . . .
N7 N 0.2193(8) 0.1891(6) 0.6866(6) 0.074(3) Uani 1 1 d . . .
Rh2 Rh 0.26413(4) 0.42157(4) 0.26100(3) 0.02317(18) Uani 1 1 d . . .
N6 N 0.5586(13) 0.1072(13) 0.5552(10) 0.208(8) Uani 1 1 d . . .
C58 C 0.7578(12) 0.2010(9) 0.6510(8) 0.107(4) Uani 1 1 d . . .
H58A H 0.7741 0.1644 0.7014 0.161 Uiso 1 1 d R U .
H58B H 0.7617 0.2646 0.6763 0.161 Uiso 1 1 d R U .
H58C H 0.8141 0.2085 0.6131 0.161 Uiso 1 1 d R U .
C57 C 0.6516(15) 0.1531(11) 0.5986(10) 0.111(4) Uani 1 1 d . . .
O1 O 0.5176(13) 0.500(3) 0.5607(18) 0.36(2) Uani 0.5 1 d . . P
H1A H 0.5561 0.5395 0.6095 0.429 Uiso 0.5 1 d R U P
H1B H 0.5452 0.4534 0.5593 0.429 Uiso 0.5 1 d DR U P
O2 O 0.388(4) 0.252(3) 0.492(2) 0.37(3) Uani 0.5 1 d . . P
H2A H 0.3305 0.2163 0.5120 0.447 Uiso 0.5 1 d R U P
H2B H 0.3642 0.2567 0.4350 0.447 Uiso 0.5 1 d R U P

loop_
_atom_site_aniso_label
_atom_site_aniso_U_11
_atom_site_aniso_U_22
_atom_site_aniso_U_33
_atom_site_aniso_U_23
_atom_site_aniso_U_13
_atom_site_aniso_U_12
C53 0.024(4) 0.023(5) 0.053(5) 0.004(4) 0.011(4) 0.009(3)
C54 0.042(5) 0.062(6) 0.028(4) 0.006(4) 0.002(4) 0.013(4)
C56 0.074(7) 0.080(8) 0.080(7) 0.002(6) 0.006(6) 0.024(6)
C55 0.076(8) 0.059(8) 0.072(8) 0.011(6) -0.015(6) 0.022(6)
C59 0.087(8) 0.049(7) 0.055(6) 0.016(5) 0.010(6) 0.025(6)
C60 0.040(7) 0.091(10) 0.253(16) 0.072(10) 0.033(8) 0.021(6)
C8 0.025(4) 0.030(5) 0.028(4) 0.006(3) 0.006(3) 0.013(4)
C7 0.020(4) 0.025(4) 0.022(4) 0.005(3) 0.005(3) 0.009(3)
C6 0.023(4) 0.027(4) 0.033(4) -0.001(3) 0.005(3) 0.011(3)
C5 0.036(4) 0.031(5) 0.023(4) 0.013(3) 0.015(3) 0.011(4)
C4 0.030(4) 0.031(5) 0.029(4) 0.008(3) 0.005(3) 0.006(4)
C3 0.028(4) 0.035(5) 0.031(4) 0.006(3) 0.008(3) 0.014(4)
C2 0.022(4) 0.025(4) 0.027(4) 0.006(3) 0.014(3) 0.007(3)
C1 0.024(4) 0.022(4) 0.024(4) 0.002(3) 0.005(3) 0.008(3)
C28 0.025(4) 0.009(4) 0.024(4) 0.005(3) 0.006(3) 0.002(3)
C27 0.028(4) 0.020(4) 0.021(3) 0.009(3) 0.004(3) 0.010(3)
C26 0.026(4) 0.025(4) 0.032(4) 0.004(3) 0.007(3) 0.010(3)
C25 0.032(4) 0.034(5) 0.034(4) 0.009(3) 0.018(3) 0.017(4)
C24 0.040(5) 0.026(5) 0.046(5) 0.006(4) 0.005(4) 0.016(4)
C23 0.031(4) 0.032(5) 0.056(5) 0.004(4) 0.019(4) 0.014(4)
C22 0.028(4) 0.027(5) 0.035(4) 0.007(3) 0.014(3) 0.012(3)
C21 0.022(4) 0.025(4) 0.031(4) 0.000(3) 0.001(3) 0.005(3)
C20 0.023(4) 0.013(4) 0.032(4) 0.002(3) 0.009(3) 0.005(3)
C19 0.023(4) 0.037(5) 0.021(4) 0.000(3) 0.004(3) 0.012(4)
C18 0.018(4) 0.027(4) 0.026(4) 0.002(3) -0.002(3) 0.007(3)
C17 0.027(4) 0.024(4) 0.028(4) 0.005(3) 0.002(3) 0.013(3)
C16 0.023(4) 0.021(4) 0.026(4) 0.005(3) 0.005(3) 0.002(3)
C15 0.033(4) 0.037(5) 0.033(4) 0.004(3) 0.008(3) 0.014(4)
C14 0.041(5) 0.012(4) 0.051(5) 0.010(3) 0.018(4) 0.000(4)
C13 0.046(5) 0.025(5) 0.057(5) 0.003(4) 0.021(4) 0.017(4)
C12 0.040(4) 0.033(5) 0.030(4) 0.012(3) 0.018(3) 0.018(4)
C11 0.023(4) 0.026(5) 0.036(4) 0.005(3) 0.007(3) 0.014(3)
C10 0.033(4) 0.025(4) 0.026(4) 0.005(3) 0.010(3) 0.016(4)
C9 0.020(4) 0.029(5) 0.027(4) -0.001(3) 0.004(3) 0.013(3)
C47 0.027(4) 0.019(4) 0.033(4) 0.004(3) 0.010(3) 0.011(3)
C48 0.038(4) 0.030(5) 0.033(4) 0.003(3) 0.004(3) 0.017(4)
C49 0.057(5) 0.041(5) 0.023(4) 0.009(3) 0.004(4) 0.031(5)
C50 0.052(5) 0.021(5) 0.046(5) 0.014(4) 0.020(4) 0.020(4)
C51 0.049(5) 0.026(5) 0.052(5) 0.004(4) 0.024(4) 0.011(4)
C52 0.029(4) 0.025(5) 0.042(4) 0.002(3) 0.002(3) 0.011(4)
C41 0.023(4) 0.028(4) 0.026(4) 0.001(3) 0.006(3) 0.007(3)
C46 0.039(5) 0.035(5) 0.036(4) 0.010(3) 0.016(3) 0.012(4)
C45 0.045(5) 0.046(5) 0.031(4) 0.003(4) 0.021(4) 0.011(4)
C44 0.040(5) 0.048(6) 0.055(5) 0.012(4) 0.032(4) 0.017(4)
C43 0.026(4) 0.037(5) 0.051(5) 0.014(4) 0.012(4) 0.012(4)
C42 0.036(4) 0.039(5) 0.031(4) 0.002(3) 0.008(3) 0.020(4)
C35 0.033(4) 0.017(4) 0.028(4) 0.013(3) 0.017(3) 0.010(3)
C40 0.041(5) 0.036(5) 0.045(5) 0.002(4) 0.017(4) 0.018(4)
C39 0.040(5) 0.040(6) 0.072(6) 0.015(5) 0.028(5) 0.011(4)
C38 0.082(7) 0.040(6) 0.064(6) 0.030(4) 0.035(5) 0.032(5)
C37 0.060(6) 0.055(6) 0.044(5) 0.022(4) 0.017(4) 0.017(5)
C36 0.049(5) 0.031(5) 0.038(4) 0.011(4) 0.016(4) 0.016(4)
C29 0.026(4) 0.022(4) 0.036(4) 0.011(3) 0.013(3) 0.007(3)
C30 0.037(4) 0.034(5) 0.036(4) 0.003(3) 0.017(3) 0.009(4)
C31 0.058(6) 0.035(5) 0.040(5) 0.003(4) 0.019(4) 0.017(4)
C32 0.066(6) 0.048(6) 0.056(5) 0.004(4) 0.035(5) 0.029(5)
C33 0.053(6) 0.049(6) 0.070(6) 0.020(5) 0.036(5) 0.032(5)
C34 0.036(4) 0.038(5) 0.040(4) 0.003(4) 0.008(3) 0.021(4)
Cl2 0.0324(10) 0.0297(11) 0.0375(10) 0.0034(8) 0.0049(8) 0.0089(9)
Cl1 0.0274(10) 0.0382(12) 0.0343(10) 0.0092(8) 0.0070(8) 0.0165(9)
N4 0.020(3) 0.033(4) 0.029(3) 0.005(3) 0.004(3) 0.009(3)
N5 0.173(11) 0.135(10) 0.084(7) 0.023(6) 0.029(7) 0.110(9)
N1 0.028(3) 0.028(4) 0.020(3) 0.008(2) 0.008(2) 0.013(3)
N3 0.024(3) 0.033(4) 0.029(3) 0.007(3) 0.008(3) 0.015(3)
N2 0.024(3) 0.026(4) 0.029(3) 0.004(3) 0.006(3) 0.006(3)
N7 0.080(7) 0.058(6) 0.095(7) 0.018(5) 0.024(5) 0.034(5)
Rh2 0.0228(3) 0.0249(4) 0.0243(3) 0.0059(2) 0.0065(2) 0.0103(3)
N6 0.157(13) 0.248(19) 0.129(11) 0.079(11) -0.021(10) -0.026(13)
C58 0.146(12) 0.090(10) 0.082(8) -0.011(7) 0.030(8) 0.035(9)
C57 0.119(12) 0.098(12) 0.101(11) 0.004(8) 0.015(9) 0.023(10)
O1 0.22(3) 0.60(7) 0.22(3) 0.19(4) -0.01(3) 0.11(4)
O2 0.58(7) 0.45(6) 0.24(3) 0.07(3) 0.13(4) 0.35(6)

loop_
_atom_type_symbol
_atom_type_description
_atom_type_scat_dispersion_real
_atom_type_scat_dispersion_imag
_atom_type_scat_source
C C 0.0033 0.0016 'International Tables Vol C Tables 4.2.6.8 and 6.1.1.4'
Cl Cl 0.1484 0.1585 'International Tables Vol C Tables 4.2.6.8 and 6.1.1.4'
H H 0.0000 0.0000 'International Tables Vol C Tables 4.2.6.8 and 6.1.1.4'
N N 0.0061 0.0033 'International Tables Vol C Tables 4.2.6.8 and 6.1.1.4'
O O 0.0106 0.0060 'International Tables Vol C Tables 4.2.6.8 and 6.1.1.4'
Rh Rh -1.1178 0.9187 'International Tables Vol C Tables 4.2.6.8 and 6.1.1.4'

loop_
_geom_angle_atom_site_label_1
_geom_angle_atom_site_label_2
_geom_angle_atom_site_label_3
_geom_angle
_geom_angle_site_symmetry_1
N4 C53 C54 178.5(8) .
C53 C54 H54A 109.5 .
C53 C54 H54B 109.5 .
H54A C54 H54B 109.5 .
C53 C54 H54C 109.5 .
H54A C54 H54C 109.5 .
H54B C54 H54C 109.5 .
C55 C56 H56A 109.5 .
C55 C56 H56B 109.5 .
H56A C56 H56B 109.5 .
C55 C56 H56C 109.5 .
H56A C56 H56C 109.5 .
H56B C56 H56C 109.5 .
N5 C55 C56 179.7(11) .
N7 C59 C60 179.2(13) .
C59 C60 H60A 109.5 .
C59 C60 H60B 109.5 .
H60A C60 H60B 109.5 .
C59 C60 H60C 109.5 .
H60A C60 H60C 109.5 .
H60B C60 H60C 109.5 .
N1 C8 C9 120.8(6) .
N1 C8 C7 106.6(6) .
C9 C8 C7 131.9(6) .
C6 C7 C2 121.5(6) .
C6 C7 C8 132.6(6) .
C2 C7 C8 105.9(5) .
C5 C6 C7 117.5(6) .
C5 C6 H6 121.3 .
C7 C6 H6 121.3 .
C6 C5 C4 121.5(6) .
C6 C5 H5 119.2 .
C4 C5 H5 119.2 .
C3 C4 C5 121.6(7) .
C3 C4 H4 119.2 .
C5 C4 H4 119.2 .
C4 C3 C2 118.0(6) .
C4 C3 H3 121.0 .
C2 C3 H3 121.0 .
C3 C2 C7 119.9(6) .
C3 C2 C1 132.4(6) .
C7 C2 C1 107.7(6) .
N1 C1 C28 120.5(6) .
N1 C1 C2 106.7(5) .
C28 C1 C2 131.8(6) .
C27 C28 C1 121.8(6) .
C27 C28 C47 119.1(5) .
C1 C28 C47 118.9(6) .
N3 C27 C28 124.0(6) .
N3 C27 C26 107.2(6) .
C28 C27 C26 128.5(6) .
C21 C26 C25 121.9(6) .
C21 C26 C27 106.5(6) .
C25 C26 C27 131.5(6) .
C24 C25 C26 118.4(7) .
C24 C25 H25 120.8 .
C26 C25 H25 120.8 .
C25 C24 C23 120.5(7) .
C25 C24 H24 119.7 .
C23 C24 H24 119.7 .
C24 C23 C22 121.7(6) .
C24 C23 H23 119.1 .
C22 C23 H23 119.1 .
C23 C22 C21 117.7(6) .
C23 C22 H22 121.1 .
C21 C22 H22 121.1 .
C26 C21 C22 119.3(6) .
C26 C21 C20 107.9(6) .
C22 C21 C20 132.7(6) .
N3 C20 C19 125.1(6) .
N3 C20 C21 106.4(6) .
C19 C20 C21 128.3(6) .
C20 C19 C18 132.7(6) .
C20 C19 C41 114.0(6) .
C18 C19 C41 113.0(6) .
C17 C18 C19 130.5(6) .
C17 C18 C35 113.3(6) .
C19 C18 C35 116.1(6) .
N2 C17 C18 125.7(6) .
N2 C17 C16 107.0(5) .
C18 C17 C16 127.1(6) .
C15 C16 C11 119.1(6) .
C15 C16 C17 134.2(6) .
C11 C16 C17 106.7(6) .
C14 C15 C16 119.6(7) .
C14 C15 H15 120.2 .
C16 C15 H15 120.2 .
C15 C14 C13 121.1(7) .
C15 C14 H14 119.4 .
C13 C14 H14 119.4 .
C12 C13 C14 119.9(7) .
C12 C13 H13 120.0 .
C14 C13 H13 120.0 .
C13 C12 C11 119.8(6) .
C13 C12 H12 120.1 .
C11 C12 H12 120.1 .
C12 C11 C16 120.4(7) .
C12 C11 C10 132.6(6) .
C16 C11 C10 106.9(5) .
N2 C10 C9 123.3(6) .
N2 C10 C11 107.1(6) .
C9 C10 C11 129.4(6) .
C8 C9 C10 122.5(6) .
C8 C9 C29 118.7(6) .
C10 C9 C29 118.7(6) .
C52 C47 C48 117.7(7) .
C52 C47 C28 121.1(6) .
C48 C47 C28 121.1(6) .
C49 C48 C47 120.1(7) .
C49 C48 H48 119.9 .
C47 C48 H48 119.9 .
C48 C49 C50 122.2(7) .
C48 C49 H49 118.9 .
C50 C49 H49 118.9 .
C49 C50 C51 119.2(7) .
C49 C50 H50 120.4 .
C51 C50 H50 120.4 .
C50 C51 C52 119.2(7) .
C50 C51 H51 120.4 .
C52 C51 H51 120.4 .
C47 C52 C51 121.6(7) .
C47 C52 H52 119.2 .
C51 C52 H52 119.2 .
C46 C41 C42 118.6(6) .
C46 C41 C19 121.4(5) .
C42 C41 C19 120.0(5) .
C41 C46 C45 120.5(6) .
C41 C46 H46 119.8 .
C45 C46 H46 119.8 .
C44 C45 C46 120.0(6) .
C44 C45 H45 120.0 .
C46 C45 H45 120.0 .
C43 C44 C45 120.0(7) .
C43 C44 H44 120.0 .
C45 C44 H44 120.0 .
C44 C43 C42 120.4(6) .
C44 C43 H43 119.8 .
C42 C43 H43 119.8 .
C43 C42 C41 120.4(6) .
C43 C42 H42 119.8 .
C41 C42 H42 119.8 .
C36 C35 C40 119.2(7) .
C36 C35 C18 118.6(6) .
C40 C35 C18 122.2(6) .
C35 C40 C39 119.7(7) .
C35 C40 H40 120.1 .
C39 C40 H40 120.1 .
C38 C39 C40 120.2(8) .
C38 C39 H39 119.9 .
C40 C39 H39 119.9 .
C37 C38 C39 119.6(8) .
C37 C38 H38 120.2 .
C39 C38 H38 120.2 .
C36 C37 C38 119.8(8) .
C36 C37 H37 120.1 .
C38 C37 H37 120.1 .
C37 C36 C35 121.4(8) .
C37 C36 H36 119.3 .
C35 C36 H36 119.3 .
C30 C29 C34 119.8(6) .
C30 C29 C9 120.9(6) .
C34 C29 C9 119.3(6) .
C29 C30 C31 119.8(7) .
C29 C30 H30 120.1 .
C31 C30 H30 120.1 .
C32 C31 C30 119.9(7) .
C32 C31 H31 120.0 .
C30 C31 H31 120.0 .
C33 C32 C31 120.5(7) .
C33 C32 H32 119.8 .
C31 C32 H32 119.8 .
C32 C33 C34 119.3(7) .
C32 C33 H33 120.3 .
C34 C33 H33 120.3 .
C33 C34 C29 120.6(7) .
C33 C34 H34 119.7 .
C29 C34 H34 119.7 .
C53 N4 Rh2 162.3(6) .
C8 N1 C1 111.8(5) .
C8 N1 Rh2 124.1(4) .
C1 N1 Rh2 123.6(4) .
C27 N3 C20 111.4(5) .
C27 N3 Rh2 119.8(4) .
C20 N3 Rh2 125.3(4) .
C17 N2 C10 112.1(6) .
C17 N2 Rh2 124.1(4) .
C10 N2 Rh2 119.6(4) .
N1 Rh2 N3 83.5(2) .
N1 Rh2 N2 83.2(2) .
N3 Rh2 N2 88.6(2) .
N1 Rh2 N4 178.4(2) .
N3 Rh2 N4 98.1(2) .
N2 Rh2 N4 96.6(2) .
N1 Rh2 Cl1 94.22(15) .
N3 Rh2 Cl1 177.68(15) .
N2 Rh2 Cl1 90.75(16) .
N4 Rh2 Cl1 84.17(15) .
N1 Rh2 Cl2 94.95(17) .
N3 Rh2 Cl2 90.74(17) .
N2 Rh2 Cl2 178.12(16) .
N4 Rh2 Cl2 85.26(16) .
Cl1 Rh2 Cl2 89.80(7) .
C57 C58 H58A 109.5 .
C57 C58 H58B 109.5 .
H58A C58 H58B 109.5 .
C57 C58 H58C 109.5 .
H58A C58 H58C 109.5 .
H58B C58 H58C 109.5 .
N6 C57 C58 176.6(18) .
O1 O1 H1A 138.7 2_666
O1 O1 H1B 96.3 2_666
H1A O1 H1B 107.7 .
H2A O2 H2B 107.7 .

loop_
_geom_bond_atom_site_label_1
_geom_bond_atom_site_label_2
_geom_bond_distance
_geom_bond_site_symmetry_2
C53 N4 1.083(8) .
C53 C54 1.485(10) .
C54 H54A 0.9600 .
C54 H54B 0.9600 .
C54 H54C 0.9600 .
C56 C55 1.512(14) .
C56 H56A 0.9600 .
C56 H56B 0.9600 .
C56 H56C 0.9600 .
C55 N5 1.136(12) .
C59 N7 1.079(11) .
C59 C60 1.443(14) .
C60 H60A 0.9600 .
C60 H60B 0.9600 .
C60 H60C 0.9600 .
C8 N1 1.361(7) .
C8 C9 1.391(9) .
C8 C7 1.481(9) .
C7 C6 1.394(8) .
C7 C2 1.410(8) .
C6 C5 1.383(9) .
C6 H6 0.9300 .
C5 C4 1.395(9) .
C5 H5 0.9300 .
C4 C3 1.378(8) .
C4 H4 0.9300 .
C3 C2 1.408(9) .
C3 H3 0.9300 .
C2 C1 1.455(8) .
C1 N1 1.367(8) .
C1 C28 1.406(8) .
C28 C27 1.405(8) .
C28 C47 1.501(9) .
C27 N3 1.368(8) .
C27 C26 1.481(8) .
C26 C21 1.391(9) .
C26 C25 1.395(9) .
C25 C24 1.373(9) .
C25 H25 0.9300 .
C24 C23 1.393(10) .
C24 H24 0.9300 .
C23 C22 1.394(9) .
C23 H23 0.9300 .
C22 C21 1.414(8) .
C22 H22 0.9300 .
C21 C20 1.474(9) .
C20 N3 1.377(8) .
C20 C19 1.407(9) .
C19 C18 1.456(9) .
C19 C41 1.500(8) .
C18 C17 1.424(8) .
C18 C35 1.498(9) .
C17 N2 1.365(8) .
C17 C16 1.475(9) .
C16 C15 1.392(9) .
C16 C11 1.435(9) .
C15 C14 1.385(9) .
C15 H15 0.9300 .
C14 C13 1.410(9) .
C14 H14 0.9300 .
C13 C12 1.382(10) .
C13 H13 0.9300 .
C12 C11 1.386(9) .
C12 H12 0.9300 .
C11 C10 1.457(9) .
C10 N2 1.386(7) .
C10 C9 1.404(9) .
C9 C29 1.502(8) .
C47 C52 1.375(9) .
C47 C48 1.409(9) .
C48 C49 1.353(9) .
C48 H48 0.9300 .
C49 C50 1.370(9) .
C49 H49 0.9300 .
C50 C51 1.378(10) .
C50 H50 0.9300 .
C51 C52 1.398(10) .
C51 H51 0.9300 .
C52 H52 0.9300 .
C41 C46 1.384(8) .
C41 C42 1.399(8) .
C46 C45 1.399(9) .
C46 H46 0.9300 .
C45 C44 1.378(10) .
C45 H45 0.9300 .
C44 C43 1.373(9) .
C44 H44 0.9300 .
C43 C42 1.386(9) .
C43 H43 0.9300 .
C42 H42 0.9300 .
C35 C36 1.387(9) .
C35 C40 1.387(9) .
C40 C39 1.401(10) .
C40 H40 0.9300 .
C39 C38 1.396(11) .
C39 H39 0.9300 .
C38 C37 1.383(11) .
C38 H38 0.9300 .
C37 C36 1.381(10) .
C37 H37 0.9300 .
C36 H36 0.9300 .
C29 C30 1.383(8) .
C29 C34 1.387(9) .
C30 C31 1.391(9) .
C30 H30 0.9300 .
C31 C32 1.385(10) .
C31 H31 0.9300 .
C32 C33 1.384(10) .
C32 H32 0.9300 .
C33 C34 1.386(9) .
C33 H33 0.9300 .
C34 H34 0.9300 .
Cl2 Rh2 2.373(2) .
Cl1 Rh2 2.3728(17) .
N4 Rh2 2.071(6) .
N1 Rh2 1.962(5) .
N3 Rh2 1.975(5) .
N2 Rh2 1.985(5) .
N6 C57 1.169(16) .
C58 C57 1.336(16) .
C58 H58A 0.9600 .
C58 H58B 0.9600 .
C58 H58C 0.9600 .
O1 O1 1.75(5) 2_666
O1 H1A 0.8501 .
O1 H1B 0.8499 .
O2 H2A 0.8500 .
O2 H2B 0.8500 .

loop_
_geom_torsion_atom_site_label_1
_geom_torsion_atom_site_label_2
_geom_torsion_atom_site_label_3
_geom_torsion_atom_site_label_4
_geom_torsion
N1 C8 C7 C6 172.0(6)
C9 C8 C7 C6 -18.3(12)
N1 C8 C7 C2 -8.5(7)
C9 C8 C7 C2 161.2(7)
C2 C7 C6 C5 3.4(9)
C8 C7 C6 C5 -177.1(6)
C7 C6 C5 C4 -3.2(10)
C6 C5 C4 C3 0.7(10)
C5 C4 C3 C2 1.6(10)
C4 C3 C2 C7 -1.3(9)
C4 C3 C2 C1 174.8(6)
C6 C7 C2 C3 -1.2(9)
C8 C7 C2 C3 179.2(6)
C6 C7 C2 C1 -178.2(6)
C8 C7 C2 C1 2.2(7)
C3 C2 C1 N1 -171.7(7)
C7 C2 C1 N1 4.8(7)
C3 C2 C1 C28 19.9(12)
C7 C2 C1 C28 -163.6(7)
N1 C1 C28 C27 -10.3(9)
C2 C1 C28 C27 156.9(7)
N1 C1 C28 C47 174.8(6)
C2 C1 C28 C47 -18.0(10)
C1 C28 C27 N3 8.6(10)
C47 C28 C27 N3 -176.5(6)
C1 C28 C27 C26 -165.2(6)
C47 C28 C27 C26 9.6(10)
N3 C27 C26 C21 -1.9(7)
C28 C27 C26 C21 172.8(6)
N3 C27 C26 C25 -179.7(7)
C28 C27 C26 C25 -5.1(11)
C21 C26 C25 C24 5.3(10)
C27 C26 C25 C24 -177.2(6)
C26 C25 C24 C23 0.1(10)
C25 C24 C23 C22 -4.6(11)
C24 C23 C22 C21 3.7(10)
C25 C26 C21 C22 -6.1(10)
C27 C26 C21 C22 175.8(5)
C25 C26 C21 C20 175.3(6)
C27 C26 C21 C20 -2.8(7)
C23 C22 C21 C26 1.6(9)
C23 C22 C21 C20 179.7(6)
C26 C21 C20 N3 6.4(7)
C22 C21 C20 N3 -171.9(6)
C26 C21 C20 C19 -169.2(6)
C22 C21 C20 C19 12.5(11)
N3 C20 C19 C18 -10.3(11)
C21 C20 C19 C18 164.6(6)
N3 C20 C19 C41 176.4(5)
C21 C20 C19 C41 -8.7(9)
C20 C19 C18 C17 -5.0(11)
C41 C19 C18 C17 168.3(6)
C20 C19 C18 C35 178.0(6)
C41 C19 C18 C35 -8.7(7)
C19 C18 C17 N2 15.4(10)
C35 C18 C17 N2 -167.5(6)
C19 C18 C17 C16 -157.6(6)
C35 C18 C17 C16 19.4(9)
N2 C17 C16 C15 174.6(7)
C18 C17 C16 C15 -11.3(11)
N2 C17 C16 C11 -4.4(6)
C18 C17 C16 C11 169.7(6)
C11 C16 C15 C14 0.2(9)
C17 C16 C15 C14 -178.7(6)
C16 C15 C14 C13 -0.9(10)
C15 C14 C13 C12 -0.1(11)
C14 C13 C12 C11 1.8(10)
C13 C12 C11 C16 -2.6(10)
C13 C12 C11 C10 176.4(7)
C15 C16 C11 C12 1.6(9)
C17 C16 C11 C12 -179.3(6)
C15 C16 C11 C10 -177.6(5)
C17 C16 C11 C10 1.5(7)
C12 C11 C10 N2 -177.3(7)
C16 C11 C10 N2 1.8(7)
C12 C11 C10 C9 8.3(12)
C16 C11 C10 C9 -172.7(6)
N1 C8 C9 C10 9.5(9)
C7 C8 C9 C10 -159.1(7)
N1 C8 C9 C29 -175.2(5)
C7 C8 C9 C29 16.3(10)
N2 C10 C9 C8 -7.3(10)
C11 C10 C9 C8 166.3(6)
N2 C10 C9 C29 177.3(5)
C11 C10 C9 C29 -9.0(10)
C27 C28 C47 C52 88.3(8)
C1 C28 C47 C52 -96.6(7)
C27 C28 C47 C48 -88.1(8)
C1 C28 C47 C48 86.9(8)
C52 C47 C48 C49 -1.5(10)
C28 C47 C48 C49 175.0(6)
C47 C48 C49 C50 1.8(11)
C48 C49 C50 C51 -1.0(11)
C49 C50 C51 C52 0.1(10)
C48 C47 C52 C51 0.6(10)
C28 C47 C52 C51 -175.9(6)
C50 C51 C52 C47 0.1(11)
C20 C19 C41 C46 -96.7(8)
C18 C19 C41 C46 88.7(8)
C20 C19 C41 C42 83.1(8)
C18 C19 C41 C42 -91.5(7)
C42 C41 C46 C45 -2.1(10)
C19 C41 C46 C45 177.7(7)
C41 C46 C45 C44 2.7(11)
C46 C45 C44 C43 -1.5(12)
C45 C44 C43 C42 -0.2(11)
C44 C43 C42 C41 0.8(11)
C46 C41 C42 C43 0.4(10)
C19 C41 C42 C43 -179.5(7)
C17 C18 C35 C36 78.7(7)
C19 C18 C35 C36 -103.8(7)
C17 C18 C35 C40 -102.1(7)
C19 C18 C35 C40 75.5(8)
C36 C35 C40 C39 -0.2(10)
C18 C35 C40 C39 -179.5(6)
C35 C40 C39 C38 -0.5(11)
C40 C39 C38 C37 0.3(12)
C39 C38 C37 C36 0.6(12)
C38 C37 C36 C35 -1.3(12)
C40 C35 C36 C37 1.2(10)
C18 C35 C36 C37 -179.6(6)
C8 C9 C29 C30 -88.4(8)
C10 C9 C29 C30 87.1(8)
C8 C9 C29 C34 90.5(8)
C10 C9 C29 C34 -93.9(8)
C34 C29 C30 C31 0.7(11)
C9 C29 C30 C31 179.6(7)
C29 C30 C31 C32 -1.2(11)
C30 C31 C32 C33 0.8(12)
C31 C32 C33 C34 0.1(12)
C32 C33 C34 C29 -0.7(12)
C30 C29 C34 C33 0.3(11)
C9 C29 C34 C33 -178.7(7)
C9 C8 N1 C1 -159.0(6)
C7 C8 N1 C1 12.2(7)
C9 C8 N1 Rh2 29.6(8)
C7 C8 N1 Rh2 -159.3(4)
C28 C1 N1 C8 159.2(6)
C2 C1 N1 C8 -10.8(7)
C28 C1 N1 Rh2 -29.2(8)
C2 C1 N1 Rh2 160.7(4)
C28 C27 N3 C20 -168.8(6)
C26 C27 N3 C20 6.2(7)
C28 C27 N3 Rh2 31.2(8)
C26 C27 N3 Rh2 -153.9(4)
C19 C20 N3 C27 168.0(6)
C21 C20 N3 C27 -7.9(7)
C19 C20 N3 Rh2 -33.3(8)
C21 C20 N3 Rh2 150.9(4)
C18 C17 N2 C10 -168.4(6)
C16 C17 N2 C10 5.8(7)
C18 C17 N2 Rh2 34.6(8)
C16 C17 N2 Rh2 -151.2(4)
C9 C10 N2 C17 170.1(6)
C11 C10 N2 C17 -4.8(7)
C9 C10 N2 Rh2 -31.9(8)
C11 C10 N2 Rh2 153.3(4)
